data_1571189
loop_
_publ_author_name
'Hierlmeier, Gabriele'
'Kutta, Roger Jan'
'Coburger, Peter'
'Stammler, Hans-Georg'
'Schwabedissen, Jan'
'Mitzel, Norbert W.'
'Dimitrova, Maria'
'Berger, Raphael J. F.'
'Nuernberger, Patrick'
'Wolf, Robert'

_publ_section_title
;
 Structure and photochemistry of
 di-<i>tert</i>-butyldiphosphatetrahedrane.
;
_journal_issue 15
_journal_name_full 'Chemical science'
_journal_page_first 5596
_journal_page_last 5603
_journal_paper_doi 10.1039/d4sc00936c
_journal_volume 15
_journal_year 2024
_chemical_formula_moiety 'C10 H18 P2'
_chemical_formula_sum 'C10 H18 P2'
_chemical_formula_weight 200.18
_chemical_melting_point 240
_chemical_name_common Di-tert-butyldiphosphatetrahedrane
_space_group_crystal_system monoclinic
_space_group_IT_number 4
_space_group_name_Hall 'P 2yb'
_space_group_name_H-M_alt 'P 1 21 1'
_atom_sites_solution_hydrogens difmap
_atom_sites_solution_primary dual
_audit_creation_date 2021-08-10
_audit_creation_method
;
Olex2 1.3-dev
(compiled 2020.11.12 svn.r5f609507 for OlexSys, GUI svn.r6226)
;
_audit_update_record
;
2021-08-11 deposited with the CCDC.	2024-03-08 downloaded from the CCDC.
;
_cell_angle_alpha 90
_cell_angle_beta 98.935(6)
_cell_angle_gamma 90
_cell_formula_units_Z 2
_cell_length_a 6.1480(4)
_cell_length_b 11.2791(7)
_cell_length_c 8.6416(6)
_cell_measurement_reflns_used 7305
_cell_measurement_temperature 94.0(1)
_cell_measurement_theta_max 32.9300
_cell_measurement_theta_min 2.9960
_cell_volume 591.97(7)
_computing_cell_refinement 'CrysAlisPro 1.171.40.68a (Rigaku OD, 2019)'
_computing_data_collection 'CrysAlisPro 1.171.40.68a (Rigaku OD, 2019)'
_computing_data_reduction 'CrysAlisPro 1.171.40.68a (Rigaku OD, 2019)'
_computing_molecular_graphics 'Olex2 1.3-dev (Dolomanov et al., 2009)'
_computing_publication_material 'Olex2 1.3-dev (Dolomanov et al., 2009)'
_computing_structure_refinement 'SHELXL 2018/3 (Sheldrick, 2015)'
_computing_structure_solution 'SHELXT  (Sheldrick, 2015)'
_diffrn_ambient_temperature 94.00(10)
_diffrn_detector_area_resol_mean 8.0951
_diffrn_detector_type Eos
_diffrn_measured_fraction_theta_full 0.999
_diffrn_measured_fraction_theta_max 1.000
_diffrn_measurement_details
;
List of Runs (angles in degrees, time in seconds):

  # Type    Start    End  Width  t~exp~   \w     \q     \k     \f   Frames
#--------------------------------------------------------------------------
  1  \w    -37.00  73.00   1.00  100.00    --   35.05 -19.00  30.00  110
  2  \w     13.00 106.00   1.00  100.00    --   35.05  38.00  30.00   93
  3  \w     11.00  96.00   1.00  100.00    --   35.05-135.00 -33.00   85
  4  \w     39.00 109.00   1.00  100.00    --   35.05 178.00  90.00   70
  5  \w     37.00 110.00   1.00  100.00    --   35.05-178.00 -90.00   73
  6  \w     -1.00  29.00   1.00  100.00    --   35.05  90.00 138.75   30
  7  \w      1.00  30.00   1.00  100.00    --   35.05  88.00 -20.90   29
  8  \w      1.00  31.00   1.00  100.00    --   35.05  87.00-103.96   30
  9  \w    -33.00  54.00   1.00  100.00    --   35.05 -57.00-150.00   87
 10  \w     17.00 103.00   1.00  100.00    --   35.05  57.00 -60.00   86
 11  \w      1.00  30.00   1.00  100.00    --   35.05  88.00  45.38   29
 12  \w     -1.00  29.00   1.00  100.00    --   35.05  90.00-178.21   30
 13  \w     11.00  96.00   1.00  100.00    --   35.05-135.00 146.00   85
 14  \w     17.00 103.00   1.00  100.00    --   35.05  57.00  90.00   86
 15  \w     13.00 106.00   1.00  100.00    --   35.05  38.00-120.00   93
 16  \w      2.00 107.00   1.00  100.00    --   35.05  22.00 156.63  105
 17  \w     39.00 109.00   1.00  100.00    --   35.05 178.00 120.00   70
 18  \w     11.00 103.00   1.00  100.00    --   35.05  68.00-159.47   92
 19  \w    -36.00 106.00   1.00  100.00    --   35.05   0.00-180.00  142
 20  \w    -36.00  46.00   1.00  100.00    --   35.05   0.00-150.00   82
;
_diffrn_measurement_device 'four-circle diffractometer'
_diffrn_measurement_device_type 'SuperNova, Single source at offset/far, Eos'
_diffrn_measurement_method '\w scans'
_diffrn_radiation_type MoK\a
_diffrn_radiation_wavelength 0.71073
_diffrn_reflns_av_R_equivalents 0.0922
_diffrn_reflns_av_unetI/netI 0.0497
_diffrn_reflns_Laue_measured_fraction_full 0.999
_diffrn_reflns_Laue_measured_fraction_max 1.000
_diffrn_reflns_limit_h_max 9
_diffrn_reflns_limit_h_min -9
_diffrn_reflns_limit_k_max 17
_diffrn_reflns_limit_k_min -17
_diffrn_reflns_limit_l_max 13
_diffrn_reflns_limit_l_min -13
_diffrn_reflns_number 50550
_diffrn_reflns_point_group_measured_fraction_full 0.999
_diffrn_reflns_point_group_measured_fraction_max 0.999
_diffrn_reflns_theta_full 25.242
_diffrn_reflns_theta_max 33.201
_diffrn_reflns_theta_min 2.993
_exptl_absorpt_coefficient_mu 0.320
_exptl_absorpt_correction_T_max 0.82668
_exptl_absorpt_correction_T_min 0.82383
_exptl_absorpt_correction_type sphere
_exptl_absorpt_process_details
;
CrysAlisPro 1.171.40.68a (Rigaku Oxford Diffraction, 2019)
Spherical absorption correction
 using equivalent radius and absorption coefficient.
Empirical absorption correction using spherical harmonics,
 implemented in SCALE3 ABSPACK scaling algorithm.
;
_exptl_crystal_colour 'clear colourless'
_exptl_crystal_colour_lustre clear
_exptl_crystal_colour_primary colourless
_exptl_crystal_density_diffrn 1.123
_exptl_crystal_description cylindrically
_exptl_crystal_F_000 216
_exptl_crystal_recrystallization_method 'From the Melt'
_exptl_crystal_size_max 0.4
_exptl_crystal_size_mid 0.25
_exptl_crystal_size_min 0.25
_exptl_crystal_size_rad 0.400
_refine_diff_density_max 0.289
_refine_diff_density_min -0.159
_refine_diff_density_rms 0.040
_refine_ls_abs_structure_details
;
 Flack x determined using 1494 quotients [(I+)-(I-)]/[(I+)+(I-)]
 (Parsons, Flack and Wagner, Acta Cryst. B69 (2013) 249-259).
;
_refine_ls_abs_structure_Flack 0.02(5)
_refine_ls_extinction_method none
_refine_ls_goodness_of_fit_ref 0.839
_refine_ls_hydrogen_treatment refall
_refine_ls_matrix_type full
_refine_ls_number_parameters 181
_refine_ls_number_reflns 4538
_refine_ls_number_restraints 1
_refine_ls_restrained_S_all 0.839
_refine_ls_R_factor_all 0.0369
_refine_ls_R_factor_gt 0.0270
_refine_ls_shift/su_max 0.001
_refine_ls_shift/su_mean 0.000
_refine_ls_structure_factor_coef Fsqd
_refine_ls_weighting_details 'w=1/[\s^2^(Fo^2^)+(0.0311P)^2^] where P=(Fo^2^+2Fc^2^)/3'
_refine_ls_weighting_scheme calc
_refine_ls_wR_factor_gt 0.0542
_refine_ls_wR_factor_ref 0.0555
_reflns_Friedel_coverage 0.916
_reflns_Friedel_fraction_full 0.998
_reflns_Friedel_fraction_max 0.999
_reflns_number_gt 3600
_reflns_number_total 4538
_reflns_threshold_expression 'I > 2\s(I)'
_twin_special_details
;
Component 2 rotated by -169.1438\% 
 around [0.02 1.00 -0.02] (reciprocal) or [0.06 1.00 -0.02] (direct)
;
_cod_data_source_file d4sc00936c3.cif
_cod_data_source_block compound_1
_cod_depositor_comments 'Adding full bibliography for 1571189--1571190.cif.'
_cod_database_code 1571189
_shelx_shelxl_version_number 2018/3
_shelx_space_group_comment
;
The symmetry employed for this shelxl refinement is uniquely defined
by the following loop, which should always be used as a source of
symmetry information in preference to the above space-group names.
They are only intended as comments.
;
_shelx_estimated_absorpt_t_max 0.924
_shelx_estimated_absorpt_t_min 0.883
_olex2_refinement_description
;
;
_olex2_submission_special_instructions 'No special instructions were received'
_oxdiff_exptl_absorpt_empirical_details
;
Empirical correction (ABSPACK) includes:
- Absorption correction using spherical harmonics
- Frame scaling
;

loop_
_space_group_symop_operation_xyz
'x, y, z'
'-x, y+1/2, -z'

loop_
_atom_site_label
_atom_site_type_symbol
_atom_site_fract_x
_atom_site_fract_y
_atom_site_fract_z
_atom_site_U_iso_or_equiv
_atom_site_adp_type
_atom_site_occupancy
_atom_site_site_symmetry_order
_atom_site_calc_flag
_atom_site_refinement_flags_posn
_atom_site_refinement_flags_adp
_atom_site_refinement_flags_occupancy
_atom_site_disorder_assembly
_atom_site_disorder_group
P1 P 0.94887(6) 0.65009(3) 0.69922(4) 0.01983(9) Uani 1 1 d . . . . .
P2 P 0.63082(6) 0.65640(4) 0.78693(4) 0.02081(9) Uani 1 1 d . . . . .
C1 C 0.8174(2) 0.52746(12) 0.79154(18) 0.0147(3) Uani 1 1 d . . . . .
C2 C 0.7057(2) 0.55617(11) 0.63470(17) 0.0142(3) Uani 1 1 d . . . . .
C3 C 0.8915(2) 0.42872(13) 0.90447(18) 0.0158(3) Uani 1 1 d . . . . .
C4 C 1.0395(3) 0.34309(17) 0.8324(2) 0.0266(4) Uani 1 1 d . . . . .
H4A H 1.107(4) 0.2804(19) 0.901(3) 0.032(6) Uiso 1 1 d . . . . .
H4B H 1.156(4) 0.378(2) 0.799(3) 0.047(7) Uiso 1 1 d . . . . .
H4C H 0.961(4) 0.307(2) 0.742(3) 0.042(6) Uiso 1 1 d . . . . .
C5 C 1.0214(3) 0.48347(17) 1.0527(2) 0.0261(4) Uani 1 1 d . . . . .
H5A H 0.943(4) 0.5346(18) 1.102(3) 0.031(6) Uiso 1 1 d . . . . .
H5B H 1.071(3) 0.4231(17) 1.124(2) 0.021(5) Uiso 1 1 d . . . . .
H5C H 1.149(4) 0.5196(19) 1.027(3) 0.033(6) Uiso 1 1 d . . . . .
C6 C 0.6924(3) 0.36147(17) 0.9454(2) 0.0254(3) Uani 1 1 d . . . . .
H6A H 0.736(3) 0.3032(17) 1.023(2) 0.025(5) Uiso 1 1 d . . . . .
H6B H 0.602(3) 0.4112(18) 0.990(3) 0.028(5) Uiso 1 1 d . . . . .
H6C H 0.612(4) 0.324(2) 0.857(3) 0.039(6) Uiso 1 1 d . . . . .
C7 C 0.5937(2) 0.50275(12) 0.48404(17) 0.0148(3) Uani 1 1 d . . . . .
C8 C 0.7510(3) 0.41741(16) 0.4196(2) 0.0215(3) Uani 1 1 d . . . . .
H8A H 0.878(4) 0.457(2) 0.396(3) 0.045(6) Uiso 1 1 d . . . . .
H8B H 0.790(3) 0.350(2) 0.486(3) 0.036(6) Uiso 1 1 d . . . . .
H8C H 0.676(3) 0.3819(19) 0.322(3) 0.035(6) Uiso 1 1 d . . . . .
C9 C 0.5287(3) 0.60257(15) 0.3655(2) 0.0259(4) Uani 1 1 d . . . . .
H9A H 0.433(3) 0.650(2) 0.407(2) 0.039(5) Uiso 1 1 d . . . . .
H9B H 0.656(3) 0.645(2) 0.344(2) 0.038(5) Uiso 1 1 d . . . . .
H9C H 0.451(3) 0.5713(19) 0.267(3) 0.029(5) Uiso 1 1 d . . . . .
C10 C 0.3876(3) 0.43651(15) 0.5134(2) 0.0219(3) Uani 1 1 d . . . . .
H10A H 0.286(3) 0.4906(19) 0.553(2) 0.030(5) Uiso 1 1 d . . . . .
H10B H 0.311(3) 0.4002(18) 0.415(3) 0.032(6) Uiso 1 1 d . . . . .
H10C H 0.414(4) 0.377(2) 0.573(3) 0.048(7) Uiso 1 1 d . . . . .

loop_
_atom_site_aniso_label
_atom_site_aniso_U_11
_atom_site_aniso_U_22
_atom_site_aniso_U_33
_atom_site_aniso_U_23
_atom_site_aniso_U_13
_atom_site_aniso_U_12
P1 0.02071(18) 0.01650(16) 0.02016(18) 0.00150(19) -0.00345(13) -0.0063(2)
P2 0.02410(18) 0.01782(17) 0.01894(18) -0.00470(19) -0.00160(13) 0.0064(2)
C1 0.0136(6) 0.0150(6) 0.0145(7) -0.0016(5) -0.0005(5) 0.0005(5)
C2 0.0138(6) 0.0126(6) 0.0154(7) -0.0007(5) 0.0001(5) 0.0001(5)
C3 0.0155(6) 0.0167(6) 0.0142(7) 0.0023(5) -0.0009(5) 0.0003(5)
C4 0.0282(9) 0.0277(9) 0.0238(9) 0.0066(7) 0.0034(7) 0.0108(7)
C5 0.0305(10) 0.0268(9) 0.0174(8) 0.0031(7) -0.0078(7) -0.0023(7)
C6 0.0235(8) 0.0277(8) 0.0241(9) 0.0077(7) 0.0013(7) -0.0031(7)
C7 0.0146(6) 0.0138(6) 0.0147(7) -0.0009(5) -0.0023(5) -0.0001(5)
C8 0.0186(7) 0.0267(8) 0.0188(8) -0.0061(6) 0.0020(6) 0.0009(6)
C9 0.0328(10) 0.0210(8) 0.0198(8) 0.0038(6) -0.0084(7) -0.0001(7)
C10 0.0163(7) 0.0244(8) 0.0242(8) -0.0047(7) 0.0006(6) -0.0022(6)

loop_
_atom_type_symbol
_atom_type_description
_atom_type_scat_dispersion_real
_atom_type_scat_dispersion_imag
_atom_type_scat_source
C C 0.0021 0.0016 'International Tables Vol C Tables 4.2.6.8 and 6.1.1.4'
H H 0.0000 0.0000 'International Tables Vol C Tables 4.2.6.8 and 6.1.1.4'
P P 0.0907 0.0946 'International Tables Vol C Tables 4.2.6.8 and 6.1.1.4'

loop_
_geom_angle_atom_site_label_1
_geom_angle_atom_site_label_2
_geom_angle_atom_site_label_3
_geom_angle
_geom_angle_site_symmetry_1
_geom_angle_site_symmetry_3
_geom_angle_publ_flag
C1 P1 P2 53.43(5) . . ?
C1 P1 C2 46.52(6) . . ?
C2 P1 P2 53.32(5) . . ?
C1 P2 P1 53.25(5) . . ?
C2 P2 P1 53.34(5) . . ?
C2 P2 C1 46.47(6) . . ?
P1 C1 P2 73.32(5) . . ?
C2 C1 P1 66.80(8) . . ?
C2 C1 P2 66.67(8) . . ?
C2 C1 C3 145.02(12) . . ?
C3 C1 P1 136.64(11) . . ?
C3 C1 P2 136.12(12) . . ?
P2 C2 P1 73.34(5) . . ?
C1 C2 P1 66.68(8) . . ?
C1 C2 P2 66.87(8) . . ?
C1 C2 C7 143.48(12) . . ?
C7 C2 P1 137.12(12) . . ?
C7 C2 P2 137.08(11) . . ?
C1 C3 C4 110.12(13) . . ?
C1 C3 C5 108.08(13) . . ?
C1 C3 C6 110.21(13) . . ?
C4 C3 C5 109.28(14) . . ?
C4 C3 C6 109.31(14) . . ?
C6 C3 C5 109.83(14) . . ?
C3 C4 H4A 115.8(14) . . ?
C3 C4 H4B 113.8(16) . . ?
C3 C4 H4C 110.6(14) . . ?
H4A C4 H4B 103.2(19) . . ?
H4A C4 H4C 107.9(19) . . ?
H4B C4 H4C 105(2) . . ?
C3 C5 H5A 114.0(15) . . ?
C3 C5 H5B 109.3(12) . . ?
C3 C5 H5C 108.8(14) . . ?
H5A C5 H5B 107.5(19) . . ?
H5A C5 H5C 111(2) . . ?
H5B C5 H5C 105.5(18) . . ?
C3 C6 H6A 111.3(12) . . ?
C3 C6 H6B 110.6(13) . . ?
C3 C6 H6C 112.0(14) . . ?
H6A C6 H6B 104.5(18) . . ?
H6A C6 H6C 108.2(17) . . ?
H6B C6 H6C 109.9(18) . . ?
C2 C7 C8 109.73(12) . . ?
C2 C7 C9 108.75(12) . . ?
C2 C7 C10 109.45(13) . . ?
C8 C7 C9 109.48(15) . . ?
C10 C7 C8 109.92(12) . . ?
C10 C7 C9 109.49(13) . . ?
C7 C8 H8A 111.6(14) . . ?
C7 C8 H8B 113.3(14) . . ?
C7 C8 H8C 109.3(12) . . ?
H8A C8 H8B 111.4(19) . . ?
H8A C8 H8C 108(2) . . ?
H8B C8 H8C 103.2(18) . . ?
C7 C9 H9A 106.8(14) . . ?
C7 C9 H9B 111.0(13) . . ?
C7 C9 H9C 111.0(12) . . ?
H9A C9 H9B 112(2) . . ?
H9A C9 H9C 107.5(16) . . ?
H9B C9 H9C 108.4(17) . . ?
C7 C10 H10A 110.1(12) . . ?
C7 C10 H10B 110.7(12) . . ?
C7 C10 H10C 113.8(17) . . ?
H10A C10 H10B 108.3(16) . . ?
H10A C10 H10C 111(2) . . ?
H10B C10 H10C 102.0(19) . . ?

loop_
_geom_bond_atom_site_label_1
_geom_bond_atom_site_label_2
_geom_bond_distance
_geom_bond_site_symmetry_2
_geom_bond_publ_flag
P1 P2 2.2053(6) . ?
P1 C1 1.8447(15) . ?
P1 C2 1.8465(14) . ?
P2 C1 1.8490(14) . ?
P2 C2 1.8462(15) . ?
C1 C2 1.458(2) . ?
C1 C3 1.504(2) . ?
C2 C7 1.501(2) . ?
C3 C4 1.525(2) . ?
C3 C5 1.530(2) . ?
C3 C6 1.527(2) . ?
C4 H4A 0.97(2) . ?
C4 H4B 0.91(3) . ?
C4 H4C 0.94(3) . ?
C5 H5A 0.90(2) . ?
C5 H5B 0.94(2) . ?
C5 H5C 0.94(2) . ?
C6 H6A 0.95(2) . ?
C6 H6B 0.91(2) . ?
C6 H6C 0.94(2) . ?
C7 C8 1.529(2) . ?
C7 C9 1.533(2) . ?
C7 C10 1.526(2) . ?
C8 H8A 0.95(2) . ?
C8 H8B 0.96(2) . ?
C8 H8C 0.98(2) . ?
C9 H9A 0.91(2) . ?
C9 H9B 0.96(2) . ?
C9 H9C 0.97(2) . ?
C10 H10A 0.97(2) . ?
C10 H10B 0.99(2) . ?
C10 H10C 0.85(3) . ?

loop_
_geom_torsion_atom_site_label_1
_geom_torsion_atom_site_label_2
_geom_torsion_atom_site_label_3
_geom_torsion_atom_site_label_4
_geom_torsion
_geom_torsion_site_symmetry_1
_geom_torsion_site_symmetry_2
_geom_torsion_site_symmetry_3
_geom_torsion_site_symmetry_4
_geom_torsion_publ_flag
P1 P2 C1 C2 -71.43(8) . . . . ?
P1 P2 C1 C3 141.56(17) . . . . ?
P1 P2 C2 C1 71.24(8) . . . . ?
P1 P2 C2 C7 -143.27(17) . . . . ?
P1 C1 C2 P2 -81.06(5) . . . . ?
P1 C1 C2 C7 139.4(2) . . . . ?
P1 C1 C3 C4 -64.2(2) . . . . ?
P1 C1 C3 C5 55.2(2) . . . . ?
P1 C1 C3 C6 175.18(14) . . . . ?
P1 C2 C7 C8 61.61(19) . . . . ?
P1 C2 C7 C9 -58.1(2) . . . . ?
P1 C2 C7 C10 -177.69(12) . . . . ?
P2 P1 C1 C2 71.25(7) . . . . ?
P2 P1 C1 C3 -141.13(18) . . . . ?
P2 P1 C2 C1 -71.49(8) . . . . ?
P2 P1 C2 C7 143.24(16) . . . . ?
P2 C1 C2 P1 81.06(5) . . . . ?
P2 C1 C2 C7 -139.6(2) . . . . ?
P2 C1 C3 C4 175.99(13) . . . . ?
P2 C1 C3 C5 -64.70(19) . . . . ?
P2 C1 C3 C6 55.3(2) . . . . ?
P2 C2 C7 C8 -175.74(13) . . . . ?
P2 C2 C7 C9 64.5(2) . . . . ?
P2 C2 C7 C10 -55.04(19) . . . . ?
C1 P1 C2 P2 71.49(8) . . . . ?
C1 P1 C2 C7 -145.28(18) . . . . ?
C1 P2 C2 P1 -71.24(8) . . . . ?
C1 P2 C2 C7 145.48(19) . . . . ?
C1 C2 C7 C8 -56.9(3) . . . . ?
C1 C2 C7 C9 -176.6(2) . . . . ?
C1 C2 C7 C10 63.8(3) . . . . ?
C2 P1 C1 P2 -71.25(7) . . . . ?
C2 P1 C1 C3 147.6(2) . . . . ?
C2 P2 C1 P1 71.43(8) . . . . ?
C2 P2 C1 C3 -147.01(18) . . . . ?
C2 C1 C3 C4 56.7(3) . . . . ?
C2 C1 C3 C5 176.0(2) . . . . ?
C2 C1 C3 C6 -64.0(3) . . . . ?
C3 C1 C2 P1 -140.1(2) . . . . ?
C3 C1 C2 P2 138.8(2) . . . . ?
C3 C1 C2 C7 -0.7(4) . . . . ?
